data_1520027
loop_
_publ_author_name
'Ruddlesden, Amy J.'
'Mewis, Ryan E.'
'Green, Gary G. R.'
'Whitwood, Adrian C.'
'Duckett, Simon B.'

_publ_section_title
;
 Catalytic Transfer of Magnetism Using a Neutral Iridium Phenoxide Complex
;
_journal_issue 12
_journal_name_full Organometallics
_journal_page_first 2997
_journal_paper_doi 10.1021/acs.organomet.5b00311
_journal_volume 34
_journal_year 2015
_chemical_formula_moiety 'C27 H30 Ir N3 O3, 0.04(Ir)'
_chemical_formula_sum 'C27 H30 Ir1.04 N3 O3'
_chemical_formula_weight 644.77
_chemical_name_systematic
;
 ?
;
_space_group_crystal_system monoclinic
_space_group_IT_number 14
_space_group_name_Hall '-P 2yn'
_space_group_name_H-M_alt 'P 1 21/n 1'
_symmetry_space_group_name_Hall '-P 2yn'
_symmetry_space_group_name_H-M 'P 1 21/n 1'
_atom_sites_solution_hydrogens geom
_atom_sites_solution_primary direct
_audit_creation_date 2014-06-10
_audit_creation_method
;
Olex2 1.2
(compiled 2014.05.21 svn.r2940 for OlexSys, GUI svn.r4846)
;
_cell_angle_alpha 90
_cell_angle_beta 90.472(3)
_cell_angle_gamma 90
_cell_formula_units_Z 4
_cell_length_a 8.7533(3)
_cell_length_b 19.4098(11)
_cell_length_c 13.9131(4)
_cell_measurement_reflns_used 5046
_cell_measurement_temperature 110.05(10)
_cell_measurement_theta_max 31.8020
_cell_measurement_theta_min 3.4590
_cell_volume 2363.75(17)
_computing_cell_refinement
;
CrysAlisPro, Agilent Technologies,
Version 1.171.37.33 (release 27-03-2014 CrysAlis171 .NET)
(compiled Mar 27 2014,17:12:48)
;
_computing_data_collection
;
CrysAlisPro, Agilent Technologies,
Version 1.171.37.33 (release 27-03-2014 CrysAlis171 .NET)
(compiled Mar 27 2014,17:12:48)
;
_computing_data_reduction
;
CrysAlisPro, Agilent Technologies,
Version 1.171.37.33 (release 27-03-2014 CrysAlis171 .NET)
(compiled Mar 27 2014,17:12:48)
;
_computing_molecular_graphics 'Olex2 (Dolomanov et al., 2009)'
_computing_publication_material 'Olex2 (Dolomanov et al., 2009)'
_computing_structure_refinement 'ShelXL (Sheldrick, 2008)'
_computing_structure_solution 'ShelXS (Sheldrick, 2008)'
_diffrn_ambient_environment N~2~
_diffrn_ambient_temperature 110.05(10)
_diffrn_detector 'CCD plate'
_diffrn_detector_area_resol_mean 16.1450
_diffrn_detector_type Eos
_diffrn_measured_fraction_theta_full 1.003
_diffrn_measured_fraction_theta_max 1.005
_diffrn_measurement_details
;
  1 omega   58.00  103.00   1.0000   60.0000
omega____ theta____ kappa____ phi______ frames
    -       26.4802 -178.0000  -60.0000 45

  2 omega   -8.00   66.00   1.0000   60.0000
omega____ theta____ kappa____ phi______ frames
    -       26.4802  -99.0000  -60.0000 74

  3 omega  -35.00   75.00   1.0000   60.0000
omega____ theta____ kappa____ phi______ frames
    -       26.4802    0.0000  -60.0000 110
;
_diffrn_measurement_device 'four-circle diffractometer'
_diffrn_measurement_device_type 'SuperNova, Single source at offset, Eos'
_diffrn_measurement_method '\w scans'
_diffrn_orient_matrix_UB_11 0.0289630000
_diffrn_orient_matrix_UB_12 0.0107606000
_diffrn_orient_matrix_UB_13 -0.0450179000
_diffrn_orient_matrix_UB_21 -0.0212682000
_diffrn_orient_matrix_UB_22 0.0343939000
_diffrn_orient_matrix_UB_23 0.0104909000
_diffrn_orient_matrix_UB_31 0.0727567000
_diffrn_orient_matrix_UB_32 0.0058263000
_diffrn_orient_matrix_UB_33 0.0214648000
_diffrn_radiation_monochromator mirror
_diffrn_radiation_probe x-ray
_diffrn_radiation_type MoK\a
_diffrn_radiation_wavelength 0.71073
_diffrn_reflns_av_R_equivalents 0.0326
_diffrn_reflns_av_unetI/netI 0.0509
_diffrn_reflns_laue_measured_fraction_full 1.003
_diffrn_reflns_laue_measured_fraction_max 1.005
_diffrn_reflns_limit_h_max 12
_diffrn_reflns_limit_h_min -7
_diffrn_reflns_limit_k_max 27
_diffrn_reflns_limit_k_min -23
_diffrn_reflns_limit_l_max 19
_diffrn_reflns_limit_l_min -19
_diffrn_reflns_number 12799
_diffrn_reflns_point_group_measured_fraction_full 1.003
_diffrn_reflns_point_group_measured_fraction_max 1.005
_diffrn_reflns_theta_full 25.214
_diffrn_reflns_theta_max 29.998
_diffrn_reflns_theta_min 2.930
_diffrn_source 'SuperNova (Mo) X-ray Source'
_exptl_absorpt_coefficient_mu 5.918
_exptl_absorpt_correction_T_max 0.845
_exptl_absorpt_correction_T_min 0.556
_exptl_absorpt_correction_type gaussian
_exptl_absorpt_process_details
;
CrysAlisPro, Agilent Technologies,
Version 1.171.37.33 (release 27-03-2014 CrysAlis171 .NET)
(compiled Mar 27 2014,17:12:48)
Numerical absorption correction based on gaussian integration over
            a multifaceted crystal model
Empirical absorption correction using spherical harmonics,
 implemented in SCALE3 ABSPACK scaling algorithm.
;
_exptl_crystal_colour 'clear dark yellow'
_exptl_crystal_colour_lustre clear
_exptl_crystal_colour_modifier dark
_exptl_crystal_colour_primary yellow
_exptl_crystal_density_diffrn 1.812
_exptl_crystal_description plate
_exptl_crystal_F_000 1269
_exptl_crystal_size_max 0.1894
_exptl_crystal_size_mid 0.1261
_exptl_crystal_size_min 0.0302
_refine_diff_density_max 1.812
_refine_diff_density_min -1.394
_refine_diff_density_rms 0.154
_refine_ls_extinction_method none
_refine_ls_goodness_of_fit_ref 1.143
_refine_ls_hydrogen_treatment constr
_refine_ls_matrix_type full
_refine_ls_number_parameters 321
_refine_ls_number_reflns 6892
_refine_ls_number_restraints 0
_refine_ls_restrained_S_all 1.143
_refine_ls_R_factor_all 0.0415
_refine_ls_R_factor_gt 0.0345
_refine_ls_shift/su_max 0.001
_refine_ls_shift/su_mean 0.000
_refine_ls_structure_factor_coef Fsqd
_refine_ls_weighting_details 'w=1/[\s^2^(Fo^2^)+(0.0098P)^2^+4.6835P] where P=(Fo^2^+2Fc^2^)/3'
_refine_ls_weighting_scheme calc
_refine_ls_wR_factor_gt 0.0675
_refine_ls_wR_factor_ref 0.0701
_reflns_Friedel_coverage 0.000
_reflns_number_gt 6185
_reflns_number_total 6892
_reflns_threshold_expression 'I > 2\s(I)'
_cod_data_source_file om5b00311_si_002.cif
_cod_data_source_block sbd1402
_cod_depositor_comments 'Adding full bibliography for 1520027.cif.'
_cod_original_cell_volume 2363.77(17)
_cod_database_code 1520027
_shelxl_version_number 2013-4
_chemical_oxdiff_formula 'C27 H30 Ir1 N3 O3'
_chemical_oxdiff_usercomment 'Amy AJR10'
_shelx_space_group_comment
;
The symmetry employed for this shelxl refinement is uniquely defined
by the following loop, which should always be used as a source of
symmetry information in preference to the above space-group names.
They are only intended as comments.
;
_reflns_odcompleteness_completeness 99.69
_reflns_odcompleteness_iscentric 1
_reflns_odcompleteness_theta 29.97
_olex2_refinement_description
;
1. Fixed Uiso
 At 1.2 times of:
  All C(H) groups, All C(H,H) groups
 At 1.5 times of:
  All C(H,H,H) groups
2.a Ternary CH refined with riding coordinates:
 C20(H20), C21(H21), C24(H24), C25(H25)
2.b Secondary CH2 refined with riding coordinates:
 C7(H7A,H7B), C22(H22A,H22B), C23(H23A,H23B), C26(H26A,H26B), C27(H27A,H27B)
2.c Aromatic/amide H refined with riding coordinates:
 C2(H2), C3(H3), C5(H5), C9(H9), C10(H10), C13(H13), C15(H15)
2.d Idealised Me refined as rotating group:
 C17(H17A,H17B,H17C), C18(H18A,H18B,H18C), C19(H19A,H19B,H19C)
;

loop_
_space_group_symop_operation_xyz
'x, y, z'
'-x+1/2, y+1/2, -z+1/2'
'-x, -y, -z'
'x-1/2, -y-1/2, z-1/2'

loop_
_atom_site_label
_atom_site_type_symbol
_atom_site_fract_x
_atom_site_fract_y
_atom_site_fract_z
_atom_site_U_iso_or_equiv
_atom_site_adp_type
_atom_site_occupancy
_atom_site_site_symmetry_order
_atom_site_calc_flag
_atom_site_refinement_flags_posn
_atom_site_disorder_assembly
_atom_site_disorder_group
Ir1 Ir 0.29660(2) 0.18092(2) 0.78886(2) 0.01202(5) Uani 1 1 d . A 1
O1 O 0.4920(4) 0.23752(19) 0.7629(2) 0.0183(7) Uani 1 1 d . A 1
O2 O 0.8985(5) 0.4766(3) 0.9173(3) 0.0526(14) Uani 1 1 d . A 1
O3 O 0.6772(5) 0.5187(2) 0.9453(3) 0.0418(11) Uani 1 1 d . A 1
N1 N 0.7598(5) 0.4727(3) 0.9159(3) 0.0308(11) Uani 1 1 d . A 1
N2 N 0.2339(4) 0.3011(2) 0.9140(2) 0.0141(7) Uani 1 1 d . A 1
N3 N 0.2174(4) 0.2128(2) 1.0051(2) 0.0123(7) Uani 1 1 d . A 1
C1 C 0.5492(5) 0.2926(3) 0.8028(3) 0.0165(9) Uani 1 1 d . A 1
C2 C 0.7112(5) 0.2979(3) 0.8093(3) 0.0240(11) Uani 1 1 d . A 1
H2 H 0.7731 0.2606 0.7889 0.029 Uiso 1 1 calc R A 1
C3 C 0.7790(6) 0.3566(3) 0.8450(3) 0.0275(12) Uani 1 1 d . A 1
H3 H 0.8872 0.3601 0.8474 0.033 Uiso 1 1 calc R A 1
C4 C 0.6897(6) 0.4106(3) 0.8772(3) 0.0214(10) Uani 1 1 d . A 1
C5 C 0.5311(6) 0.4070(3) 0.8739(3) 0.0199(10) Uani 1 1 d . A 1
H5 H 0.4715 0.4442 0.8973 0.024 Uiso 1 1 calc R A 1
C6 C 0.4599(5) 0.3487(3) 0.8364(3) 0.0166(9) Uani 1 1 d . A 1
C7 C 0.2880(5) 0.3447(3) 0.8346(3) 0.0179(9) Uani 1 1 d . A 1
H7A H 0.2445 0.3915 0.8407 0.022 Uiso 1 1 calc R A 1
H7B H 0.2532 0.3251 0.7724 0.022 Uiso 1 1 calc R A 1
C8 C 0.2529(4) 0.2324(2) 0.9143(3) 0.0122(8) Uani 1 1 d . A 1
C9 C 0.1851(5) 0.3252(3) 1.0020(3) 0.0157(9) Uani 1 1 d . A 1
H9 H 0.1638 0.3717 1.0188 0.019 Uiso 1 1 calc R A 1
C10 C 0.1741(5) 0.2697(3) 1.0591(3) 0.0163(9) Uani 1 1 d . A 1
H10 H 0.1425 0.2694 1.1243 0.020 Uiso 1 1 calc R A 1
C11 C 0.2403(5) 0.1450(2) 1.0448(3) 0.0127(8) Uani 1 1 d . A 1
C12 C 0.1137(5) 0.1059(3) 1.0718(3) 0.0142(9) Uani 1 1 d . A 1
C13 C 0.1398(5) 0.0410(3) 1.1098(3) 0.0177(9) Uani 1 1 d . A 1
H13 H 0.0548 0.0139 1.1285 0.021 Uiso 1 1 calc R A 1
C14 C 0.2872(6) 0.0139(3) 1.1216(3) 0.0195(9) Uani 1 1 d . A 1
C15 C 0.4097(5) 0.0549(3) 1.0942(3) 0.0204(10) Uani 1 1 d . A 1
H15 H 0.5104 0.0372 1.1010 0.024 Uiso 1 1 calc R A 1
C16 C 0.3902(5) 0.1204(3) 1.0574(3) 0.0166(9) Uani 1 1 d . A 1
C17 C -0.0463(5) 0.1325(3) 1.0604(3) 0.0217(10) Uani 1 1 d . A 1
H17A H -0.1181 0.0938 1.0605 0.033 Uiso 1 1 calc GR A 1
H17B H -0.0555 0.1575 0.9994 0.033 Uiso 1 1 calc GR A 1
H17C H -0.0697 0.1637 1.1137 0.033 Uiso 1 1 calc GR A 1
C18 C 0.3096(6) -0.0564(3) 1.1649(4) 0.0262(11) Uani 1 1 d . A 1
H18A H 0.4107 -0.0740 1.1476 0.039 Uiso 1 1 calc GR A 1
H18B H 0.2307 -0.0877 1.1402 0.039 Uiso 1 1 calc GR A 1
H18C H 0.3021 -0.0533 1.2350 0.039 Uiso 1 1 calc GR A 1
C19 C 0.5256(5) 0.1642(3) 1.0320(4) 0.0257(11) Uani 1 1 d . A 1
H19A H 0.6200 0.1393 1.0477 0.039 Uiso 1 1 calc GR A 1
H19B H 0.5223 0.2073 1.0686 0.039 Uiso 1 1 calc GR A 1
H19C H 0.5229 0.1745 0.9630 0.039 Uiso 1 1 calc GR A 1
C20 C 0.1550(5) 0.0955(3) 0.8178(3) 0.0163(9) Uani 1 1 d . A 1
H20 H 0.1452 0.0845 0.8877 0.020 Uiso 1 1 calc R A 1
C21 C 0.0644(5) 0.1536(3) 0.7866(3) 0.0165(9) Uani 1 1 d . A 1
H21 H 0.0028 0.1754 0.8387 0.020 Uiso 1 1 calc R A 1
C22 C -0.0041(5) 0.1614(3) 0.6871(3) 0.0225(11) Uani 1 1 d . A 1
H22A H -0.0395 0.2095 0.6785 0.027 Uiso 1 1 calc R A 1
H22B H -0.0943 0.1309 0.6813 0.027 Uiso 1 1 calc R A 1
C23 C 0.1093(5) 0.1438(3) 0.6069(3) 0.0203(10) Uani 1 1 d . A 1
H23A H 0.1022 0.0940 0.5921 0.024 Uiso 1 1 calc R A 1
H23B H 0.0810 0.1696 0.5481 0.024 Uiso 1 1 calc R A 1
C24 C 0.2715(6) 0.1611(3) 0.6349(3) 0.0218(10) Uani 1 1 d . A 1
H24 H 0.3204 0.1966 0.5930 0.026 Uiso 1 1 calc R A 1
C25 C 0.3732(5) 0.1132(2) 0.6736(3) 0.0160(9) Uani 1 1 d . A 1
H25 H 0.4820 0.1196 0.6544 0.019 Uiso 1 1 calc R A 1
C26 C 0.3280(5) 0.0393(3) 0.6938(3) 0.0189(9) Uani 1 1 d . A 1
H26A H 0.4133 0.0160 0.7278 0.023 Uiso 1 1 calc R A 1
H26B H 0.3111 0.0152 0.6319 0.023 Uiso 1 1 calc R A 1
C27 C 0.1830(6) 0.0332(3) 0.7546(3) 0.0206(10) Uani 1 1 d . A 1
H27A H 0.0940 0.0267 0.7113 0.025 Uiso 1 1 calc R A 1
H27B H 0.1915 -0.0082 0.7958 0.025 Uiso 1 1 calc R A 1
Ir1A Ir 0.1603(8) 0.1783(3) 0.7966(4) 0.037(2) Uani 0.0418(12) 1 d . B 2

loop_
_atom_site_aniso_label
_atom_site_aniso_U_11
_atom_site_aniso_U_22
_atom_site_aniso_U_33
_atom_site_aniso_U_23
_atom_site_aniso_U_13
_atom_site_aniso_U_12
Ir1 0.01466(8) 0.01275(8) 0.00869(6) -0.00143(7) 0.00272(5) -0.00205(7)
O1 0.0201(16) 0.0200(19) 0.0149(14) -0.0045(14) 0.0055(12) -0.0056(13)
O2 0.043(3) 0.070(4) 0.044(3) -0.014(3) 0.004(2) -0.039(3)
O3 0.056(3) 0.024(2) 0.045(2) -0.007(2) -0.010(2) -0.014(2)
N1 0.039(3) 0.036(3) 0.0174(19) 0.004(2) -0.0017(17) -0.023(2)
N2 0.0191(18) 0.0126(19) 0.0107(15) -0.0005(14) 0.0019(13) -0.0023(14)
N3 0.0117(16) 0.0156(19) 0.0096(15) -0.0024(14) 0.0031(12) -0.0014(15)
C1 0.019(2) 0.018(2) 0.0123(19) 0.0003(18) 0.0036(16) -0.0077(18)
C2 0.018(2) 0.033(3) 0.021(2) -0.003(2) 0.0036(17) -0.006(2)
C3 0.022(2) 0.041(4) 0.020(2) 0.000(2) 0.0013(18) -0.014(2)
C4 0.027(2) 0.026(3) 0.0110(18) 0.0042(19) 0.0000(17) -0.015(2)
C5 0.028(2) 0.019(3) 0.0127(19) 0.0036(19) 0.0004(17) -0.008(2)
C6 0.021(2) 0.019(2) 0.0101(18) 0.0019(18) 0.0001(16) -0.0036(18)
C7 0.023(2) 0.014(2) 0.017(2) 0.0002(18) 0.0029(17) 0.0000(19)
C8 0.0128(19) 0.015(2) 0.0089(17) 0.0019(17) 0.0015(14) -0.0019(16)
C9 0.017(2) 0.016(2) 0.0148(18) -0.0054(18) 0.0046(15) -0.0007(18)
C10 0.020(2) 0.017(2) 0.0125(18) -0.0058(18) 0.0049(15) -0.0005(18)
C11 0.016(2) 0.015(2) 0.0076(16) -0.0007(16) 0.0021(14) -0.0010(16)
C12 0.015(2) 0.017(2) 0.0105(17) -0.0006(17) 0.0029(15) -0.0020(17)
C13 0.020(2) 0.021(3) 0.0124(19) 0.0017(19) 0.0024(15) -0.0091(19)
C14 0.025(2) 0.021(3) 0.0123(18) 0.0027(18) 0.0002(17) 0.001(2)
C15 0.019(2) 0.025(3) 0.017(2) 0.003(2) -0.0030(17) 0.006(2)
C16 0.014(2) 0.022(3) 0.0140(19) -0.0032(19) 0.0012(15) -0.0052(18)
C17 0.018(2) 0.027(3) 0.020(2) 0.001(2) 0.0005(17) -0.003(2)
C18 0.029(3) 0.021(3) 0.029(2) 0.004(2) -0.006(2) 0.001(2)
C19 0.015(2) 0.030(3) 0.033(3) -0.001(2) 0.0037(18) -0.006(2)
C20 0.021(2) 0.015(2) 0.0132(18) -0.0043(18) 0.0069(15) -0.0074(18)
C21 0.013(2) 0.023(3) 0.0135(19) -0.0008(19) 0.0001(16) -0.0098(19)
C22 0.018(2) 0.031(3) 0.019(2) -0.002(2) 0.0001(17) -0.002(2)
C23 0.025(2) 0.022(3) 0.0137(19) -0.0097(19) -0.0022(17) 0.002(2)
C24 0.038(3) 0.019(3) 0.0083(18) -0.0003(18) 0.0087(18) -0.002(2)
C25 0.022(2) 0.012(2) 0.0139(19) -0.0025(17) 0.0073(16) -0.0041(18)
C26 0.022(2) 0.017(2) 0.018(2) -0.0005(19) 0.0031(16) -0.0030(19)
C27 0.027(2) 0.014(2) 0.021(2) -0.0024(19) 0.0065(18) -0.0037(19)
Ir1A 0.064(5) 0.017(3) 0.031(3) -0.014(2) 0.003(2) 0.002(3)

loop_
_atom_type_symbol
_atom_type_description
_atom_type_scat_dispersion_real
_atom_type_scat_dispersion_imag
_atom_type_scat_source
C C 0.0033 0.0016 'International Tables Vol C Tables 4.2.6.8 and 6.1.1.4'
H H 0.0000 0.0000 'International Tables Vol C Tables 4.2.6.8 and 6.1.1.4'
Ir Ir -1.4442 7.9887 'International Tables Vol C Tables 4.2.6.8 and 6.1.1.4'
N N 0.0061 0.0033 'International Tables Vol C Tables 4.2.6.8 and 6.1.1.4'
O O 0.0106 0.0060 'International Tables Vol C Tables 4.2.6.8 and 6.1.1.4'

loop_
_exptl_crystal_face_index_h
_exptl_crystal_face_index_k
_exptl_crystal_face_index_l
_exptl_crystal_face_perp_dist
_exptl_oxdiff_crystal_face_indexfrac_h
_exptl_oxdiff_crystal_face_indexfrac_k
_exptl_oxdiff_crystal_face_indexfrac_l
_exptl_oxdiff_crystal_face_x
_exptl_oxdiff_crystal_face_y
_exptl_oxdiff_crystal_face_z
0 1 0 0.0151 0.0006 0.9990 0.0028 0.0106 0.0344 0.0059
0 -1 0 0.0151 -0.0006 -0.9990 -0.0028 -0.0106 -0.0344 -0.0059
5 2 4 0.0558 4.9965 1.9709 4.0361 -0.0158 0.0039 0.4616
0 0 -1 0.0763 0.0017 0.0095 -1.0000 0.0452 -0.0102 -0.0213
-5 -1 3 0.0221 -5.0077 -1.0383 2.9664 -0.2898 0.1019 -0.3067
1 0 -5 0.0787 1.0088 0.0496 -4.9937 0.2546 -0.0721 -0.0335

loop_
_geom_angle_atom_site_label_1
_geom_angle_atom_site_label_2
_geom_angle_atom_site_label_3
_geom_angle
O1 Ir1 C20 159.87(16)
O1 Ir1 C21 158.95(17)
O1 Ir1 C24 89.92(16)
O1 Ir1 C25 86.12(15)
C8 Ir1 O1 92.88(14)
C8 Ir1 C20 96.10(17)
C8 Ir1 C21 87.03(17)
C8 Ir1 C24 154.46(18)
C8 Ir1 C25 168.35(17)
C20 Ir1 C24 89.69(18)
C20 Ir1 C25 81.46(17)
C21 Ir1 C20 40.10(19)
C21 Ir1 C24 81.48(18)
C21 Ir1 C25 98.06(18)
C25 Ir1 C24 37.19(18)
C1 O1 Ir1 132.6(3)
O2 N1 O3 122.8(5)
O2 N1 C4 118.5(6)
O3 N1 C4 118.7(5)
C8 N2 C7 122.1(4)
C8 N2 C9 111.9(4)
C9 N2 C7 125.0(4)
C8 N3 C10 110.2(4)
C8 N3 C11 125.5(4)
C10 N3 C11 123.8(3)
O1 C1 C2 117.8(5)
O1 C1 C6 123.9(4)
C6 C1 C2 118.2(5)
C3 C2 C1 120.7(5)
C2 C3 C4 120.0(5)
C3 C4 N1 120.7(5)
C3 C4 C5 121.2(5)
C5 C4 N1 118.2(5)
C6 C5 C4 119.8(5)
C1 C6 C7 120.4(4)
C5 C6 C1 120.0(4)
C5 C6 C7 119.6(5)
N2 C7 C6 110.1(4)
N2 C8 Ir1 120.3(3)
N2 C8 N3 104.6(4)
N3 C8 Ir1 134.5(4)
C10 C9 N2 106.0(4)
C9 C10 N3 107.3(4)
C12 C11 N3 119.4(4)
C12 C11 C16 121.5(4)
C16 C11 N3 119.1(4)
C11 C12 C17 121.7(4)
C13 C12 C11 117.9(4)
C13 C12 C17 120.4(4)
C12 C13 C14 122.4(4)
C13 C14 C18 120.3(4)
C15 C14 C13 117.6(4)
C15 C14 C18 122.1(4)
C16 C15 C14 122.4(4)
C11 C16 C19 121.0(5)
C15 C16 C11 118.2(4)
C15 C16 C19 120.8(4)
C21 C20 Ir1 69.6(3)
C21 C20 C27 122.7(4)
C27 C20 Ir1 114.7(3)
C20 C21 Ir1 70.3(2)
C20 C21 C22 124.5(4)
C22 C21 Ir1 111.4(3)
C21 C22 C23 112.9(4)
C24 C23 C22 112.0(4)
C23 C24 Ir1 112.3(3)
C25 C24 Ir1 71.3(3)
C25 C24 C23 123.2(5)
C24 C25 Ir1 71.5(3)
C24 C25 C26 122.5(4)
C26 C25 Ir1 110.6(3)
C25 C26 C27 113.2(4)
C20 C27 C26 113.4(4)

loop_
_geom_bond_atom_site_label_1
_geom_bond_atom_site_label_2
_geom_bond_distance
Ir1 O1 2.067(3)
Ir1 C8 2.049(4)
Ir1 C20 2.111(5)
Ir1 C21 2.101(5)
Ir1 C24 2.185(4)
Ir1 C25 2.183(4)
O1 C1 1.303(6)
O2 N1 1.216(6)
O3 N1 1.222(7)
N1 C4 1.453(7)
N2 C7 1.474(6)
N2 C8 1.344(6)
N2 C9 1.382(5)
N3 C8 1.358(5)
N3 C10 1.391(6)
N3 C11 1.439(6)
C1 C2 1.424(6)
C1 C6 1.423(7)
C2 C3 1.375(7)
C3 C4 1.384(8)
C4 C5 1.391(7)
C5 C6 1.390(7)
C6 C7 1.506(7)
C9 C10 1.342(7)
C11 C12 1.398(6)
C11 C16 1.406(6)
C12 C13 1.383(7)
C12 C17 1.500(6)
C13 C14 1.402(7)
C14 C15 1.391(7)
C14 C18 1.503(7)
C15 C16 1.379(7)
C16 C19 1.504(6)
C20 C21 1.444(7)
C20 C27 1.517(6)
C21 C22 1.511(6)
C22 C23 1.538(6)
C23 C24 1.508(7)
C24 C25 1.393(7)
C25 C26 1.514(7)
C26 C27 1.535(6)

loop_
_geom_torsion_atom_site_label_1
_geom_torsion_atom_site_label_2
_geom_torsion_atom_site_label_3
_geom_torsion_atom_site_label_4
_geom_torsion
Ir1 O1 C1 C2 145.6(4)
Ir1 O1 C1 C6 -37.3(7)
Ir1 C20 C21 C22 103.0(4)
Ir1 C20 C27 C26 10.3(5)
Ir1 C21 C22 C23 34.7(6)
Ir1 C24 C25 C26 103.1(4)
Ir1 C25 C26 C27 28.4(5)
O1 C1 C2 C3 175.7(4)
O1 C1 C6 C5 -176.8(4)
O1 C1 C6 C7 5.1(7)
O2 N1 C4 C3 1.5(7)
O2 N1 C4 C5 -178.7(5)
O3 N1 C4 C3 -178.6(5)
O3 N1 C4 C5 1.2(7)
N1 C4 C5 C6 179.3(4)
N2 C9 C10 N3 0.4(5)
N3 C11 C12 C13 -180.0(4)
N3 C11 C12 C17 0.1(6)
N3 C11 C16 C15 -179.0(4)
N3 C11 C16 C19 1.3(6)
C1 C2 C3 C4 1.6(7)
C1 C6 C7 N2 76.7(5)
C2 C1 C6 C5 0.3(6)
C2 C1 C6 C7 -177.8(4)
C2 C3 C4 N1 179.4(4)
C2 C3 C4 C5 -0.3(7)
C3 C4 C5 C6 -1.0(7)
C4 C5 C6 C1 0.9(7)
C4 C5 C6 C7 179.0(4)
C5 C6 C7 N2 -101.4(5)
C6 C1 C2 C3 -1.6(7)
C7 N2 C8 Ir1 -19.2(5)
C7 N2 C8 N3 168.3(4)
C7 N2 C9 C10 -168.5(4)
C8 N2 C7 C6 -71.3(5)
C8 N2 C9 C10 0.2(5)
C8 N3 C10 C9 -1.0(5)
C8 N3 C11 C12 -115.5(5)
C8 N3 C11 C16 65.7(5)
C9 N2 C7 C6 96.3(5)
C9 N2 C8 Ir1 171.8(3)
C9 N2 C8 N3 -0.8(5)
C10 N3 C8 Ir1 -169.9(3)
C10 N3 C8 N2 1.1(5)
C10 N3 C11 C12 73.4(5)
C10 N3 C11 C16 -105.3(5)
C11 N3 C8 Ir1 18.0(6)
C11 N3 C8 N2 -171.0(4)
C11 N3 C10 C9 171.2(4)
C11 C12 C13 C14 -0.1(7)
C12 C11 C16 C15 2.3(6)
C12 C11 C16 C19 -177.4(4)
C12 C13 C14 C15 0.4(7)
C12 C13 C14 C18 178.9(4)
C13 C14 C15 C16 0.7(7)
C14 C15 C16 C11 -2.0(7)
C14 C15 C16 C19 177.7(4)
C16 C11 C12 C13 -1.3(6)
C16 C11 C12 C17 178.8(4)
C17 C12 C13 C14 179.8(4)
C18 C14 C15 C16 -177.8(4)
C20 C21 C22 C23 -45.5(7)
C21 C20 C27 C26 91.0(5)
C21 C22 C23 C24 -31.8(6)
C22 C23 C24 Ir1 14.0(6)
C22 C23 C24 C25 95.7(5)
C23 C24 C25 Ir1 -104.9(4)
C23 C24 C25 C26 -1.8(6)
C24 C25 C26 C27 -52.2(6)
C25 C26 C27 C20 -25.8(6)
C27 C20 C21 Ir1 -106.9(4)
C27 C20 C21 C22 -3.9(7)
